data_2212184
loop_
_publ_author_name
'Hua, Chao'
'Li, Xin-Gang'
'Xu, Shi-Min '

_publ_section_title
;
 2,2,6,6-Tetrakis(hydroxymethyl)cyclohexanol
;
_journal_coeditor_code HB2246
_journal_issue 2
_journal_name_full 'Acta Crystallographica Section E'
_journal_page_first o547
_journal_page_last o548
_journal_paper_doi 10.1107/S1600536806055450
_journal_volume 63
_journal_year 2007
_chemical_formula_iupac 'C10 H20 O5'
_chemical_formula_moiety 'C10 H20 O5'
_chemical_formula_sum 'C10 H20 O5'
_chemical_formula_weight 220.26
_chemical_melting_point 403.5(5)
_chemical_name_systematic
;
2,2,6,6-Tetrakis(hydroxymethyl)cyclohexanol
;
_space_group_IT_number 33
_symmetry_cell_setting orthorhombic
_symmetry_space_group_name_Hall 'P 2c -2n'
_symmetry_space_group_name_H-M 'P n a 21'
_atom_sites_solution_hydrogens geom
_atom_sites_solution_primary direct
_atom_sites_solution_secondary difmap
_cell_angle_alpha 90.00
_cell_angle_beta 90.00
_cell_angle_gamma 90.00
_cell_formula_units_Z 4
_cell_length_a 12.181(3)
_cell_length_b 6.0387(16)
_cell_length_c 14.606(4)
_cell_measurement_reflns_used 2509
_cell_measurement_temperature 294(2)
_cell_measurement_theta_max 26.04
_cell_measurement_theta_min 3.34
_cell_volume 1074.4(5)
_computing_cell_refinement 'SAINT (Bruker, 1997)'
_computing_data_collection 'SMART (Bruker, 1997)'
_computing_data_reduction SAINT
_computing_molecular_graphics 'SHELXTL (Bruker, 1997)'
_computing_publication_material SHELXTL
_computing_structure_refinement 'SHELXL97 (Sheldrick, 1997)'
_computing_structure_solution 'SHELXS97 (Sheldrick, 1997)'
_diffrn_ambient_temperature 294(2)
_diffrn_measured_fraction_theta_full 1.000
_diffrn_measured_fraction_theta_max 1.000
_diffrn_measurement_device_type 'Bruker SMART 1000 CCD'
_diffrn_measurement_method \w
_diffrn_radiation_monochromator graphite
_diffrn_radiation_source 'fine-focus sealed tube'
_diffrn_radiation_type MoK\a
_diffrn_radiation_wavelength 0.71073
_diffrn_reflns_av_R_equivalents 0.0286
_diffrn_reflns_av_sigmaI/netI 0.0186
_diffrn_reflns_limit_h_max 13
_diffrn_reflns_limit_h_min -14
_diffrn_reflns_limit_k_max 7
_diffrn_reflns_limit_k_min -6
_diffrn_reflns_limit_l_max 15
_diffrn_reflns_limit_l_min -17
_diffrn_reflns_number 5104
_diffrn_reflns_theta_full 25.00
_diffrn_reflns_theta_max 25.00
_diffrn_reflns_theta_min 2.79
_exptl_absorpt_coefficient_mu 0.108
_exptl_absorpt_correction_T_max 0.989
_exptl_absorpt_correction_T_min 0.970
_exptl_absorpt_correction_type multi-scan
_exptl_absorpt_process_details '(SADABS; Bruker, 1997)'
_exptl_crystal_colour colourless
_exptl_crystal_density_diffrn 1.362
_exptl_crystal_density_method 'not measured'
_exptl_crystal_description block
_exptl_crystal_F_000 480
_exptl_crystal_size_max 0.28
_exptl_crystal_size_mid 0.20
_exptl_crystal_size_min 0.10
_refine_diff_density_max 0.177
_refine_diff_density_min -0.137
_refine_ls_abs_structure_details none
_refine_ls_extinction_method none
_refine_ls_goodness_of_fit_ref 1.120
_refine_ls_hydrogen_treatment mixed
_refine_ls_matrix_type full
_refine_ls_number_parameters 151
_refine_ls_number_reflns 990
_refine_ls_number_restraints 1
_refine_ls_restrained_S_all 1.119
_refine_ls_R_factor_all 0.0305
_refine_ls_R_factor_gt 0.0274
_refine_ls_shift/su_max 0.002
_refine_ls_shift/su_mean 0.000
_refine_ls_structure_factor_coef Fsqd
_refine_ls_weighting_details 'calc w=1/[\s^2^(Fo^2^)+(0.0378P)^2^+0.1306P] where P=(Fo^2^+2Fc^2^)/3'
_refine_ls_weighting_scheme calc
_refine_ls_wR_factor_gt 0.0666
_refine_ls_wR_factor_ref 0.0687
_reflns_number_gt 930
_reflns_number_total 990
_reflns_threshold_expression I>2\s(I)
_cod_data_source_file hb2246.cif
_cod_data_source_block I
_cod_depositor_comments
;
The following automatic conversions were performed:
'_symmetry_cell_setting' value 'Orthorhombic' changed to 'orthorhombic'
according to '/home/saulius/struct/CIF-dictionaries/cif_core.dic'
dictionary named 'cif_core.dic' version 2.4.1 from 2010-06-29.

Automatic conversion script
Id: cif_fix_enum 1527 2010-12-29 10:47:43Z saulius 

The following automatic conversions were performed:

'_chemical_melting_point' value '403-404' was changed to '403.5(5)' -
the average value was taken and precision was estimated.

Automatic conversion script
Id: cif_fix_values 1646 2011-03-28 12:23:43Z adriana 

The following automatic conversions were performed:

'_chemical_melting_point' value '403-404' was changed to '403.5(5)' -
the average value was taken and precision was
estimated.

'_symmetry_cell_setting' value 'Orthorhombic' changed to
'orthorhombic' according to
/home/saulius/struct/CIF-dictionaries/cif_core.dic dictionary named
'cif_core.dic' version 2.4.1 from 2010-06-29.

Automatic conversion script
Id: cif_fix_values 1715 2011-07-08 13:25:40Z adriana 
;
_cod_database_code 2212184
_cod_database_fobs_code 2212184

loop_
_symmetry_equiv_pos_as_xyz
'x, y, z'
'-x, -y, z+1/2'
'x+1/2, -y+1/2, z'
'-x+1/2, y+1/2, z+1/2'

loop_
_atom_site_type_symbol
_atom_site_label
_atom_site_fract_x
_atom_site_fract_y
_atom_site_fract_z
_atom_site_U_iso_or_equiv
_atom_site_adp_type
_atom_site_calc_flag
_atom_site_refinement_flags
_atom_site_occupancy
O O1 0.48240(12) 0.2291(3) 0.81808(14) 0.0386(4) Uani d . 1
H H1 0.500(3) 0.167(5) 0.766(2) 0.058 Uiso d . 1
O O2 0.44514(13) 0.1154(3) 0.63443(12) 0.0319(4) Uani d . 1
H H2 0.483(2) 0.186(5) 0.595(2) 0.048 Uiso d . 1
O O3 0.39290(15) 0.6717(3) 0.60187(12) 0.0351(4) Uani d . 1
H H3 0.418(2) 0.803(6) 0.601(2) 0.053 Uiso d . 1
O O4 0.41125(16) 0.7200(3) 1.00923(12) 0.0327(4) Uani d . 1
H H4 0.365(3) 0.825(5) 1.004(2) 0.049 Uiso d . 1
O O5 0.28030(15) 0.0828(3) 0.97764(12) 0.0333(4) Uani d . 1
H H5 0.228(3) 0.108(5) 1.010(2) 0.050 Uiso d . 1
C C1 0.36988(15) 0.2994(3) 0.81387(18) 0.0228(4) Uani d . 1
H H1A 0.3259 0.1638 0.8173 0.027 Uiso calc R 1
C C2 0.34115(19) 0.4075(4) 0.72017(15) 0.0222(5) Uani d . 1
C C3 0.22252(18) 0.4961(4) 0.72568(17) 0.0290(6) Uani d . 1
H H3A 0.2061 0.5775 0.6701 0.035 Uiso calc R 1
H H3B 0.1723 0.3717 0.7290 0.035 Uiso calc R 1
C C4 0.20311(17) 0.6467(4) 0.80774(19) 0.0308(5) Uani d . 1
H H4A 0.1276 0.6979 0.8075 0.037 Uiso calc R 1
H H4B 0.2507 0.7751 0.8035 0.037 Uiso calc R 1
C C5 0.22643(19) 0.5225(4) 0.89702(16) 0.0271(6) Uani d . 1
H H5A 0.1750 0.4007 0.9027 0.033 Uiso calc R 1
H H5B 0.2141 0.6220 0.9482 0.033 Uiso calc R 1
C C6 0.3444(2) 0.4305(4) 0.90291(15) 0.0234(5) Uani d . 1
C C7 0.3536(2) 0.2683(4) 0.98385(16) 0.0300(6) Uani d . 1
H H7A 0.4284 0.2137 0.9871 0.036 Uiso calc R 1
H H7B 0.3386 0.3478 1.0402 0.036 Uiso calc R 1
C C8 0.3407(2) 0.2248(4) 0.64650(16) 0.0279(5) Uani d . 1
H H8A 0.2861 0.1148 0.6629 0.034 Uiso calc R 1
H H8B 0.3188 0.2897 0.5886 0.034 Uiso calc R 1
C C9 0.4219(2) 0.5897(4) 0.69108(16) 0.0266(5) Uani d . 1
H H9A 0.4200 0.7100 0.7351 0.032 Uiso calc R 1
H H9B 0.4959 0.5305 0.6897 0.032 Uiso calc R 1
C C10 0.4299(2) 0.6143(4) 0.92201(17) 0.0297(6) Uani d . 1
H H10A 0.5029 0.5504 0.9213 0.036 Uiso calc R 1
H H10B 0.4262 0.7246 0.8738 0.036 Uiso calc R 1

loop_
_atom_site_aniso_label
_atom_site_aniso_U_11
_atom_site_aniso_U_22
_atom_site_aniso_U_33
_atom_site_aniso_U_12
_atom_site_aniso_U_13
_atom_site_aniso_U_23
O1 0.0333(8) 0.0530(11) 0.0297(9) 0.0198(7) -0.0022(9) -0.0021(9)
O2 0.0409(9) 0.0266(8) 0.0284(9) 0.0008(7) 0.0124(8) 0.0002(7)
O3 0.0482(10) 0.0314(9) 0.0255(9) -0.0102(8) -0.0033(7) 0.0070(7)
O4 0.0410(10) 0.0308(9) 0.0263(9) 0.0016(8) -0.0093(7) -0.0065(8)
O5 0.0409(10) 0.0279(8) 0.0312(9) -0.0038(8) 0.0073(8) 0.0017(7)
C1 0.0223(9) 0.0232(10) 0.0229(10) 0.0009(7) -0.0006(10) 0.0012(10)
C2 0.0231(12) 0.0239(12) 0.0196(11) -0.0017(9) -0.0014(9) 0.0000(9)
C3 0.0266(14) 0.0375(14) 0.0229(12) 0.0001(11) -0.0025(10) 0.0038(10)
C4 0.0265(10) 0.0338(12) 0.0320(12) 0.0093(9) 0.0012(12) 0.0012(12)
C5 0.0253(13) 0.0334(13) 0.0227(12) 0.0003(11) 0.0038(10) -0.0065(10)
C6 0.0252(11) 0.0255(12) 0.0195(11) -0.0015(10) -0.0016(10) -0.0010(10)
C7 0.0342(13) 0.0327(13) 0.0232(12) -0.0059(10) -0.0015(10) 0.0024(10)
C8 0.0338(13) 0.0284(12) 0.0216(11) -0.0038(10) 0.0013(10) 0.0003(10)
C9 0.0299(13) 0.0289(12) 0.0211(11) -0.0023(10) -0.0026(10) 0.0015(9)
C10 0.0319(13) 0.0308(13) 0.0263(13) -0.0034(10) -0.0027(10) -0.0039(10)

loop_
_atom_type_symbol
_atom_type_description
_atom_type_scat_dispersion_real
_atom_type_scat_dispersion_imag
_atom_type_scat_source
C C 0.0033 0.0000 'International Tables Vol C Tables 4.2.6.8 and 6.1.1.4'
H H 0.0000 0.0000 'International Tables Vol C Tables 4.2.6.8 and 6.1.1.4'
O O 0.0106 0.0000 'International Tables Vol C Tables 4.2.6.8 and 6.1.1.4'

loop_
_geom_angle_atom_site_label_1
_geom_angle_atom_site_label_2
_geom_angle_atom_site_label_3
_geom_angle
C1 O1 H1 108(2)
C8 O2 H2 110(2)
C9 O3 H3 105(2)
C10 O4 H4 111(2)
C7 O5 H5 108(2)
O1 C1 C6 107.79(19)
O1 C1 C2 112.1(2)
C6 C1 C2 118.50(16)
O1 C1 H1A 105.8
C6 C1 H1A 105.8
C2 C1 H1A 105.8
C9 C2 C8 108.78(18)
C9 C2 C3 111.5(2)
C8 C2 C3 106.34(18)
C9 C2 C1 113.57(18)
C8 C2 C1 108.31(18)
C3 C2 C1 108.07(18)
C4 C3 C2 113.17(18)
C4 C3 H3A 108.9
C2 C3 H3A 108.9
C4 C3 H3B 108.9
C2 C3 H3B 108.9
H3A C3 H3B 107.8
C3 C4 C5 110.44(18)
C3 C4 H4A 109.6
C5 C4 H4A 109.6
C3 C4 H4B 109.6
C5 C4 H4B 109.6
H4A C4 H4B 108.1
C4 C5 C6 113.37(18)
C4 C5 H5A 108.9
C6 C5 H5A 108.9
C4 C5 H5B 108.9
C6 C5 H5B 108.9
H5A C5 H5B 107.7
C7 C6 C5 109.86(19)
C7 C6 C10 105.61(18)
C5 C6 C10 112.3(2)
C7 C6 C1 107.69(18)
C5 C6 C1 108.83(18)
C10 C6 C1 112.45(18)
O5 C7 C6 113.7(2)
O5 C7 H7A 108.8
C6 C7 H7A 108.8
O5 C7 H7B 108.8
C6 C7 H7B 108.8
H7A C7 H7B 107.7
O2 C8 C2 114.18(18)
O2 C8 H8A 108.7
C2 C8 H8A 108.7
O2 C8 H8B 108.7
C2 C8 H8B 108.7
H8A C8 H8B 107.6
O3 C9 C2 109.86(19)
O3 C9 H9A 109.7
C2 C9 H9A 109.7
O3 C9 H9B 109.7
C2 C9 H9B 109.7
H9A C9 H9B 108.2
O4 C10 C6 111.7(2)
O4 C10 H10A 109.3
C6 C10 H10A 109.3
O4 C10 H10B 109.3
C6 C10 H10B 109.3
H10A C10 H10B 107.9

loop_
_geom_bond_atom_site_label_1
_geom_bond_atom_site_label_2
_geom_bond_distance
O1 C1 1.436(2)
O1 H1 0.88(3)
O2 C8 1.444(3)
O2 H2 0.85(3)
O3 C9 1.438(3)
O3 H3 0.85(3)
O4 C10 1.443(3)
O4 H4 0.85(3)
O5 C7 1.435(3)
O5 H5 0.81(3)
C1 C6 1.554(3)
C1 C2 1.556(3)
C1 H1A 0.9800
C2 C9 1.536(3)
C2 C8 1.541(3)
C2 C3 1.543(3)
C3 C4 1.523(4)
C3 H3A 0.9700
C3 H3B 0.9700
C4 C5 1.531(4)
C4 H4A 0.9700
C4 H4B 0.9700
C5 C6 1.543(3)
C5 H5A 0.9700
C5 H5B 0.9700
C6 C7 1.540(3)
C6 C10 1.547(3)
C7 H7A 0.9700
C7 H7B 0.9700
C8 H8A 0.9700
C8 H8B 0.9700
C9 H9A 0.9700
C9 H9B 0.9700
C10 H10A 0.9700
C10 H10B 0.9700

loop_
_geom_hbond_atom_site_label_D
_geom_hbond_atom_site_label_H
_geom_hbond_atom_site_label_A
_geom_hbond_site_symmetry_A
_geom_hbond_distance_DH
_geom_hbond_distance_HA
_geom_hbond_distance_DA
_geom_hbond_angle_DHA
O1 H1 O2 . 0.88(3) 2.06(3) 2.806(2) 143(2)
O2 H2 O4 2_664 0.85(3) 1.89(3) 2.719(2) 166(3)
O3 H3 O2 1_565 0.85(3) 1.98(3) 2.795(2) 161(3)
O4 H4 O5 1_565 0.85(3) 1.91(3) 2.749(3) 170(3)
O5 H5 O3 4_545 0.81(3) 2.02(3) 2.834(3) 175(3)

loop_
_geom_torsion_atom_site_label_1
_geom_torsion_atom_site_label_2
_geom_torsion_atom_site_label_3
_geom_torsion_atom_site_label_4
_geom_torsion
O1 C1 C2 C9 -50.7(2)
C6 C1 C2 C9 75.9(2)
O1 C1 C2 C8 70.3(2)
C6 C1 C2 C8 -163.1(2)
O1 C1 C2 C3 -174.91(17)
C6 C1 C2 C3 -48.3(2)
C9 C2 C3 C4 -72.7(3)
C8 C2 C3 C4 168.9(2)
C1 C2 C3 C4 52.8(2)
C2 C3 C4 C5 -59.6(2)
C3 C4 C5 C6 58.1(2)
C4 C5 C6 C7 -168.0(2)
C4 C5 C6 C10 74.8(3)
C4 C5 C6 C1 -50.4(3)
O1 C1 C6 C7 -65.0(2)
C2 C1 C6 C7 166.39(19)
O1 C1 C6 C5 175.96(18)
C2 C1 C6 C5 47.3(2)
O1 C1 C6 C10 50.9(2)
C2 C1 C6 C10 -77.7(2)
C5 C6 C7 O5 59.4(3)
C10 C6 C7 O5 -179.4(2)
C1 C6 C7 O5 -59.0(3)
C9 C2 C8 O2 62.2(2)
C3 C2 C8 O2 -177.59(18)
C1 C2 C8 O2 -61.6(2)
C8 C2 C9 O3 56.1(2)
C3 C2 C9 O3 -60.8(2)
C1 C2 C9 O3 176.81(18)
C7 C6 C10 O4 -57.2(3)
C5 C6 C10 O4 62.5(3)
C1 C6 C10 O4 -174.36(18)

loop_
_cod_related_entry_id
_cod_related_entry_database
_cod_related_entry_code
1 ChemSpider 71759
